data_1508768
loop_
_publ_author_name
'Krabbe, Scott W.'
'Do, Dung T.'
'Johnson, Jeffrey S.'

_publ_section_title
;
 Cu(II)-Catalyzed Aerobic Hydroperoxidation of Meldrum's Acid Derivatives
 and Application in Intramolecular Oxidation: A Conceptual Blueprint for
 O(2)/H(2) Dihydroxylation.
;
_journal_issue 23
_journal_name_full 'Organic letters'
_journal_page_first 5932
_journal_page_last 5935
_journal_paper_doi 10.1021/ol302848m
_journal_volume 14
_journal_year 2012
_chemical_formula_moiety 'C9 H12 I O5, C12 H24 N'
_chemical_formula_sum 'C21 H36 I N O5'
_chemical_formula_weight 509.41
_chemical_name_systematic
;
 ? 
;
_space_group_crystal_system monoclinic
_space_group_IT_number 14
_space_group_name_Hall '-P 2ybc'
_space_group_name_H-M_alt 'P 1 21/c 1'
_symmetry_space_group_name_Hall '-P 2ybc'
_symmetry_space_group_name_H-M 'P 1 21/c 1'
_atom_sites_solution_hydrogens geom
_atom_sites_solution_primary iterative
_atom_sites_solution_secondary difmap
_audit_creation_date 2012-03-27
_audit_creation_method
;
  Olex2 1.2-beta
  (compiled Mar 20 2012 17:37:33, GUI svn.r4124)
;
_cell_angle_alpha 90.00
_cell_angle_beta 104.1800(10)
_cell_angle_gamma 90.00
_cell_formula_units_Z 4
_cell_length_a 13.3142(2)
_cell_length_b 16.8691(3)
_cell_length_c 10.6959(2)
_cell_measurement_reflns_used 4405
_cell_measurement_temperature 100
_cell_measurement_theta_max 69.92
_cell_measurement_theta_min 4.31
_cell_volume 2329.09(7)
_computing_molecular_graphics
;
O. V. Dolomanov, L. J. Bourhis, R. J. Gildea, J. A. K. Howard and H. Puschmann,
OLEX2: a complete structure solution, refinement and analysis program.
J. Appl. Cryst. (2009). 42, 339-341.
;
_computing_publication_material
;
O. V. Dolomanov, L. J. Bourhis, R. J. Gildea, J. A. K. Howard and H. Puschmann,
OLEX2: a complete structure solution, refinement and analysis program.
J. Appl. Cryst. (2009). 42, 339-341.
;
_computing_structure_refinement
;
XL, G.M. Sheldrick, Acta Cryst.
(2008). A64, 112-122
;
_computing_structure_solution
;
olex2.solve (L.J. Bourhis, O.V. Dolomanov, R.J. Gildea, J.A.K. Howard,
H. Puschmann, in preparation, 2011)
;
_diffrn_ambient_temperature 100
_diffrn_detector_area_resol_mean 8
_diffrn_measured_fraction_theta_full 0.982
_diffrn_measured_fraction_theta_max 0.982
_diffrn_measurement_device_type 'Bruker SMART APEX CCD area detector'
_diffrn_measurement_method '\w and \f scans'
_diffrn_radiation_monochromator graphite
_diffrn_radiation_type CuK\a
_diffrn_radiation_wavelength 1.54179
_diffrn_reflns_av_R_equivalents 0.0526
_diffrn_reflns_av_unetI/netI 0.0546
_diffrn_reflns_limit_h_max 16
_diffrn_reflns_limit_h_min -16
_diffrn_reflns_limit_k_max 18
_diffrn_reflns_limit_k_min -20
_diffrn_reflns_limit_l_max 12
_diffrn_reflns_limit_l_min -13
_diffrn_reflns_number 11077
_diffrn_reflns_theta_full 70.07
_diffrn_reflns_theta_max 70.07
_diffrn_reflns_theta_min 4.31
_diffrn_source 'sealed tube'
_diffrn_standards_number 0
_exptl_absorpt_coefficient_mu 11.044
_exptl_absorpt_correction_T_max 1.0000
_exptl_absorpt_correction_T_min 0.7955
_exptl_absorpt_correction_type numerical
_exptl_absorpt_process_details
;
SADABS-2008/1 (Bruker,2008) was used for absorption correction.
R(int) was 0.0692 before and 0.0499 after correction.
The Ratio of minimum to maximum transmission is 0.7955.
The \l/2 correction factor is 0.0015.
;
_exptl_crystal_colour 'clear colourless'
_exptl_crystal_colour_lustre clear
_exptl_crystal_colour_primary colourless
_exptl_crystal_density_diffrn 1.453
_exptl_crystal_density_method 'not measured'
_exptl_crystal_description plate
_exptl_crystal_F_000 1048
_exptl_crystal_size_max 0.104
_exptl_crystal_size_mid 0.1
_exptl_crystal_size_min 0.063
_refine_diff_density_max 1.007
_refine_diff_density_min -0.589
_refine_diff_density_rms 0.099
_refine_ls_extinction_method none
_refine_ls_goodness_of_fit_ref 1.021
_refine_ls_hydrogen_treatment constr
_refine_ls_matrix_type full
_refine_ls_number_parameters 256
_refine_ls_number_reflns 4334
_refine_ls_number_restraints 0
_refine_ls_restrained_S_all 1.021
_refine_ls_R_factor_all 0.0596
_refine_ls_R_factor_gt 0.0433
_refine_ls_shift/su_max 0.001
_refine_ls_shift/su_mean 0.000
_refine_ls_structure_factor_coef Fsqd
_refine_ls_weighting_details 'calc w=1/[\s^2^(Fo^2^)+(0.0592P)^2^+0.0000P] where P=(Fo^2^+2Fc^2^)/3'
_refine_ls_weighting_scheme calc
_refine_ls_wR_factor_gt 0.1020
_refine_ls_wR_factor_ref 0.1110
_reflns_number_gt 3434
_reflns_number_total 4334
_reflns_threshold_expression >2sigma(I)
_cod_data_source_file ol302848m_si_002.cif
_cod_data_source_block x1203011
_cod_database_code 1508768

loop_
_space_group_symop_id
_space_group_symop_operation_xyz
1 'x, y, z'
2 '-x, y+1/2, -z+1/2'
3 '-x, -y, -z'
4 'x, -y-1/2, z-1/2'

loop_
_atom_site_label
_atom_site_type_symbol
_atom_site_fract_x
_atom_site_fract_y
_atom_site_fract_z
_atom_site_U_iso_or_equiv
_atom_site_adp_type
_atom_site_occupancy
_atom_site_symmetry_multiplicity
_atom_site_calc_flag
_atom_site_refinement_flags
I1 I 0.40253(2) 0.43013(2) 0.32891(3) 0.03811(13) Uani 1 1 d .
O1 O 0.2726(2) 0.6388(2) 0.4706(3) 0.0300(7) Uani 1 1 d .
O2 O 0.2036(2) 0.74440(18) 0.1874(3) 0.0247(6) Uani 1 1 d .
H2 H 0.1608 0.7413 0.1154 0.037 Uiso 1 1 calc R
O3 O 0.0813(2) 0.63195(19) 0.0654(3) 0.0272(7) Uani 1 1 d .
O4 O 0.1070(2) 0.55481(19) 0.2405(3) 0.0309(7) Uani 1 1 d .
O5 O 0.1432(3) 0.72591(19) 0.4208(3) 0.0308(7) Uani 1 1 d .
C1 C 0.3116(4) 0.5076(3) 0.4168(4) 0.0334(11) Uani 1 1 d .
H1C H 0.2373 0.4995 0.3754 0.040 Uiso 1 1 calc R
H1D H 0.3231 0.4939 0.5092 0.040 Uiso 1 1 calc R
C2 C 0.3390(3) 0.5939(3) 0.4045(4) 0.0274(10) Uani 1 1 d .
H2A H 0.4131 0.6024 0.4505 0.033 Uiso 1 1 calc R
C3 C 0.3193(3) 0.6301(3) 0.2679(4) 0.0263(9) Uani 1 1 d .
H3 H 0.3144 0.5865 0.2032 0.032 Uiso 1 1 calc R
C4 C 0.2118(3) 0.6704(3) 0.2493(4) 0.0215(9) Uani 1 1 d .
C5 C 0.2024(3) 0.6826(3) 0.3871(4) 0.0246(9) Uani 1 1 d .
C6 C 0.4056(4) 0.6885(3) 0.2546(5) 0.0377(12) Uani 1 1 d .
H6 H 0.3815 0.7156 0.1693 0.045 Uiso 1 1 calc R
C7 C 0.4275(4) 0.7536(3) 0.3588(6) 0.0425(12) Uani 1 1 d .
H7A H 0.3634 0.7826 0.3572 0.064 Uiso 1 1 calc R
H7B H 0.4795 0.7904 0.3416 0.064 Uiso 1 1 calc R
H7C H 0.4535 0.7293 0.4437 0.064 Uiso 1 1 calc R
C8 C 0.5048(5) 0.6449(4) 0.2529(7) 0.0605(18) Uani 1 1 d .
H8A H 0.5294 0.6160 0.3341 0.091 Uiso 1 1 calc R
H8B H 0.5577 0.6832 0.2427 0.091 Uiso 1 1 calc R
H8C H 0.4916 0.6074 0.1808 0.091 Uiso 1 1 calc R
C9 C 0.1236(3) 0.6137(3) 0.1785(4) 0.0218(9) Uani 1 1 d .
N1 N -0.0448(3) 0.4429(2) 0.1715(3) 0.0233(7) Uani 1 1 d .
H1A H 0.0066 0.4806 0.1831 0.028 Uiso 1 1 calc R
H1B H -0.0533 0.4231 0.0893 0.028 Uiso 1 1 calc R
C10 C 0.0146(4) 0.4054(3) 0.4043(4) 0.0288(10) Uani 1 1 d .
H10A H 0.0610 0.4522 0.4162 0.035 Uiso 1 1 calc R
H10B H -0.0515 0.4216 0.4234 0.035 Uiso 1 1 calc R
C11 C 0.0647(4) 0.3395(3) 0.4967(4) 0.0336(11) Uani 1 1 d .
H11A H 0.0821 0.3603 0.5860 0.040 Uiso 1 1 calc R
H11B H 0.0144 0.2957 0.4922 0.040 Uiso 1 1 calc R
C12 C 0.1627(4) 0.3073(3) 0.4653(4) 0.0347(11) Uani 1 1 d .
H12A H 0.1900 0.2626 0.5237 0.042 Uiso 1 1 calc R
H12B H 0.2162 0.3493 0.4791 0.042 Uiso 1 1 calc R
C13 C 0.1396(4) 0.2791(3) 0.3257(5) 0.0344(11) Uani 1 1 d .
H13A H 0.2047 0.2610 0.3057 0.041 Uiso 1 1 calc R
H13B H 0.0916 0.2333 0.3146 0.041 Uiso 1 1 calc R
C14 C 0.0914(3) 0.3443(3) 0.2316(4) 0.0265(9) Uani 1 1 d .
H14A H 0.1419 0.3878 0.2357 0.032 Uiso 1 1 calc R
H14B H 0.0737 0.3230 0.1427 0.032 Uiso 1 1 calc R
C15 C -0.0057(3) 0.3762(3) 0.2645(4) 0.0228(9) Uani 1 1 d .
H15 H -0.0591 0.3333 0.2508 0.027 Uiso 1 1 calc R
C16 C -0.1435(3) 0.4843(3) 0.1770(4) 0.0240(9) Uani 1 1 d .
H16 H -0.1320 0.5128 0.2613 0.029 Uiso 1 1 calc R
C17 C -0.1664(3) 0.5452(3) 0.0691(5) 0.0277(9) Uani 1 1 d .
H17A H -0.1701 0.5184 -0.0143 0.033 Uiso 1 1 calc R
H17B H -0.1093 0.5844 0.0832 0.033 Uiso 1 1 calc R
C18 C -0.2687(4) 0.5883(3) 0.0633(5) 0.0340(11) Uani 1 1 d .
H18A H -0.2625 0.6195 0.1432 0.041 Uiso 1 1 calc R
H18B H -0.2834 0.6254 -0.0106 0.041 Uiso 1 1 calc R
C19 C -0.3574(4) 0.5297(3) 0.0487(5) 0.0332(11) Uani 1 1 d .
H19A H -0.3669 0.5008 -0.0340 0.040 Uiso 1 1 calc R
H19B H -0.4224 0.5584 0.0479 0.040 Uiso 1 1 calc R
C20 C -0.3338(4) 0.4711(3) 0.1602(5) 0.0353(11) Uani 1 1 d .
H20A H -0.3917 0.4330 0.1499 0.042 Uiso 1 1 calc R
H20B H -0.3281 0.5001 0.2421 0.042 Uiso 1 1 calc R
C21 C -0.2328(4) 0.4255(3) 0.1672(5) 0.0299(10) Uani 1 1 d .
H21A H -0.2179 0.3901 0.2434 0.036 Uiso 1 1 calc R
H21B H -0.2401 0.3923 0.0891 0.036 Uiso 1 1 calc R

loop_
_atom_site_aniso_label
_atom_site_aniso_U_11
_atom_site_aniso_U_22
_atom_site_aniso_U_33
_atom_site_aniso_U_23
_atom_site_aniso_U_13
_atom_site_aniso_U_12
I1 0.03288(18) 0.0396(2) 0.03766(18) -0.00402(15) 0.00058(12) 0.01334(14)
O1 0.0305(17) 0.0368(19) 0.0217(15) -0.0038(14) 0.0044(12) 0.0089(14)
O2 0.0290(16) 0.0236(16) 0.0191(14) 0.0003(12) 0.0012(12) -0.0027(12)
O3 0.0295(16) 0.0306(17) 0.0200(15) 0.0009(13) 0.0030(12) -0.0013(13)
O4 0.0260(16) 0.0289(18) 0.0330(17) 0.0062(14) -0.0020(13) -0.0055(13)
O5 0.0349(18) 0.0347(18) 0.0243(15) -0.0007(14) 0.0101(13) 0.0072(14)
C1 0.031(2) 0.037(3) 0.029(2) 0.002(2) 0.0013(19) 0.012(2)
C2 0.022(2) 0.032(3) 0.027(2) -0.0011(19) 0.0026(17) 0.0058(18)
C3 0.020(2) 0.032(2) 0.029(2) -0.0055(19) 0.0096(17) 0.0010(18)
C4 0.023(2) 0.026(2) 0.0170(19) 0.0013(17) 0.0070(16) 0.0030(17)
C5 0.026(2) 0.028(2) 0.020(2) -0.0024(18) 0.0057(17) -0.0020(18)
C6 0.023(2) 0.049(3) 0.046(3) -0.005(2) 0.017(2) -0.004(2)
C7 0.030(3) 0.037(3) 0.059(3) -0.007(3) 0.006(2) -0.007(2)
C8 0.034(3) 0.071(4) 0.085(5) -0.008(4) 0.031(3) 0.005(3)
C9 0.022(2) 0.021(2) 0.021(2) -0.0029(18) 0.0026(17) 0.0044(16)
N1 0.0217(17) 0.027(2) 0.0206(16) -0.0020(15) 0.0041(14) -0.0003(14)
C10 0.032(2) 0.031(3) 0.022(2) 0.0007(18) 0.0060(18) 0.0038(19)
C11 0.036(3) 0.039(3) 0.026(2) 0.004(2) 0.009(2) -0.001(2)
C12 0.032(3) 0.038(3) 0.031(2) 0.015(2) 0.001(2) 0.003(2)
C13 0.038(3) 0.026(3) 0.039(3) 0.006(2) 0.009(2) 0.007(2)
C14 0.030(2) 0.029(2) 0.021(2) -0.0001(18) 0.0077(17) 0.0045(18)
C15 0.025(2) 0.023(2) 0.0199(19) -0.0004(17) 0.0052(16) -0.0018(17)
C16 0.022(2) 0.026(2) 0.025(2) -0.0052(18) 0.0058(17) 0.0015(17)
C17 0.025(2) 0.023(2) 0.035(2) -0.0015(19) 0.0069(18) -0.0028(17)
C18 0.033(3) 0.028(3) 0.040(3) 0.000(2) 0.008(2) 0.004(2)
C19 0.025(2) 0.034(3) 0.042(3) 0.000(2) 0.011(2) 0.004(2)
C20 0.027(2) 0.036(3) 0.047(3) 0.000(2) 0.017(2) 0.005(2)
C21 0.028(2) 0.029(2) 0.034(2) 0.001(2) 0.0126(19) 0.0006(19)

loop_
_atom_type_symbol
_atom_type_description
_atom_type_scat_dispersion_real
_atom_type_scat_dispersion_imag
_atom_type_scat_source
C C 0.0181 0.0091 'International Tables Vol C Tables 4.2.6.8 and 6.1.1.4'
H H 0.0000 0.0000 'International Tables Vol C Tables 4.2.6.8 and 6.1.1.4'
I I -0.3257 6.8362 'International Tables Vol C Tables 4.2.6.8 and 6.1.1.4'
N N 0.0311 0.0180 'International Tables Vol C Tables 4.2.6.8 and 6.1.1.4'
O O 0.0492 0.0322 'International Tables Vol C Tables 4.2.6.8 and 6.1.1.4'

loop_
_geom_angle_atom_site_label_1
_geom_angle_atom_site_label_2
_geom_angle_atom_site_label_3
_geom_angle
C5 O1 C2 111.5(3)
C4 O2 H2 109.5
I1 C1 H1C 109.2
I1 C1 H1D 109.2
H1C C1 H1D 107.9
C2 C1 I1 111.9(3)
C2 C1 H1C 109.2
C2 C1 H1D 109.2
O1 C2 C1 105.6(4)
O1 C2 H2A 109.0
O1 C2 C3 105.6(3)
C1 C2 H2A 109.0
C1 C2 C3 118.3(4)
C3 C2 H2A 109.0
C2 C3 H3 109.3
C2 C3 C4 103.3(3)
C2 C3 C6 112.4(4)
C4 C3 H3 109.3
C6 C3 H3 109.3
C6 C3 C4 113.0(4)
O2 C4 C3 114.3(3)
O2 C4 C5 108.6(3)
O2 C4 C9 110.7(3)
C3 C4 C9 110.8(3)
C5 C4 C3 103.2(3)
C5 C4 C9 108.8(3)
O1 C5 C4 111.0(4)
O5 C5 O1 122.6(4)
O5 C5 C4 126.4(4)
C3 C6 H6 107.2
C7 C6 C3 113.7(4)
C7 C6 H6 107.2
C8 C6 C3 111.2(5)
C8 C6 H6 107.2
C8 C6 C7 110.1(5)
C6 C7 H7A 109.5
C6 C7 H7B 109.5
C6 C7 H7C 109.5
H7A C7 H7B 109.5
H7A C7 H7C 109.5
H7B C7 H7C 109.5
C6 C8 H8A 109.5
C6 C8 H8B 109.5
C6 C8 H8C 109.5
H8A C8 H8B 109.5
H8A C8 H8C 109.5
H8B C8 H8C 109.5
O3 C9 O4 128.3(4)
O3 C9 C4 115.4(4)
O4 C9 C4 116.2(3)
H1A N1 H1B 107.0
C15 N1 H1A 107.6
C15 N1 H1B 107.6
C16 N1 H1A 107.6
C16 N1 H1B 107.6
C16 N1 C15 119.0(3)
H10A C10 H10B 108.2
C11 C10 H10A 109.7
C11 C10 H10B 109.7
C11 C10 C15 109.9(4)
C15 C10 H10A 109.7
C15 C10 H10B 109.7
C10 C11 H11A 109.2
C10 C11 H11B 109.2
H11A C11 H11B 107.9
C12 C11 C10 112.2(4)
C12 C11 H11A 109.2
C12 C11 H11B 109.2
C11 C12 H12A 109.6
C11 C12 H12B 109.6
C11 C12 C13 110.4(4)
H12A C12 H12B 108.1
C13 C12 H12A 109.6
C13 C12 H12B 109.6
C12 C13 H13A 109.2
C12 C13 H13B 109.2
H13A C13 H13B 107.9
C14 C13 C12 111.9(4)
C14 C13 H13A 109.2
C14 C13 H13B 109.2
C13 C14 H14A 109.6
C13 C14 H14B 109.6
H14A C14 H14B 108.1
C15 C14 C13 110.3(4)
C15 C14 H14A 109.6
C15 C14 H14B 109.6
N1 C15 C10 110.7(3)
N1 C15 C14 106.7(3)
N1 C15 H15 109.0
C10 C15 H15 109.0
C14 C15 C10 112.5(4)
C14 C15 H15 109.0
N1 C16 H16 108.5
N1 C16 C17 107.4(3)
N1 C16 C21 111.6(4)
C17 C16 H16 108.5
C17 C16 C21 112.2(4)
C21 C16 H16 108.5
C16 C17 H17A 109.4
C16 C17 H17B 109.4
C16 C17 C18 111.2(4)
H17A C17 H17B 108.0
C18 C17 H17A 109.4
C18 C17 H17B 109.4
C17 C18 H18A 109.5
C17 C18 H18B 109.5
H18A C18 H18B 108.0
C19 C18 C17 110.9(4)
C19 C18 H18A 109.5
C19 C18 H18B 109.5
C18 C19 H19A 109.7
C18 C19 H19B 109.7
C18 C19 C20 109.6(4)
H19A C19 H19B 108.2
C20 C19 H19A 109.7
C20 C19 H19B 109.7
C19 C20 H20A 109.2
C19 C20 H20B 109.2
C19 C20 C21 112.0(4)
H20A C20 H20B 107.9
C21 C20 H20A 109.2
C21 C20 H20B 109.2
C16 C21 C20 109.5(4)
C16 C21 H21A 109.8
C16 C21 H21B 109.8
C20 C21 H21A 109.8
C20 C21 H21B 109.8
H21A C21 H21B 108.2

loop_
_geom_bond_atom_site_label_1
_geom_bond_atom_site_label_2
_geom_bond_distance
I1 C1 2.148(5)
O1 C2 1.470(5)
O1 C5 1.346(5)
O2 H2 0.8400
O2 C4 1.405(5)
O3 C9 1.241(5)
O4 C9 1.244(5)
O5 C5 1.193(5)
C1 H1C 0.9900
C1 H1D 0.9900
C1 C2 1.513(7)
C2 H2A 1.0000
C2 C3 1.546(6)
C3 H3 1.0000
C3 C4 1.553(6)
C3 C6 1.546(6)
C4 C5 1.524(5)
C4 C9 1.559(6)
C6 H6 1.0000
C6 C7 1.540(7)
C6 C8 1.516(7)
C7 H7A 0.9800
C7 H7B 0.9800
C7 H7C 0.9800
C8 H8A 0.9800
C8 H8B 0.9800
C8 H8C 0.9800
N1 H1A 0.9200
N1 H1B 0.9200
N1 C15 1.508(5)
N1 C16 1.502(5)
C10 H10A 0.9900
C10 H10B 0.9900
C10 C11 1.528(6)
C10 C15 1.535(6)
C11 H11A 0.9900
C11 H11B 0.9900
C11 C12 1.525(7)
C12 H12A 0.9900
C12 H12B 0.9900
C12 C13 1.525(7)
C13 H13A 0.9900
C13 H13B 0.9900
C13 C14 1.522(6)
C14 H14A 0.9900
C14 H14B 0.9900
C14 C15 1.519(6)
C15 H15 1.0000
C16 H16 1.0000
C16 C17 1.520(6)
C16 C21 1.532(6)
C17 H17A 0.9900
C17 H17B 0.9900
C17 C18 1.531(6)
C18 H18A 0.9900
C18 H18B 0.9900
C18 C19 1.519(7)
C19 H19A 0.9900
C19 H19B 0.9900
C19 C20 1.521(7)
C20 H20A 0.9900
C20 H20B 0.9900
C20 C21 1.535(6)
C21 H21A 0.9900
C21 H21B 0.9900

loop_
_geom_torsion_atom_site_label_1
_geom_torsion_atom_site_label_2
_geom_torsion_atom_site_label_3
_geom_torsion_atom_site_label_4
_geom_torsion
I1 C1 C2 O1 -178.9(3)
I1 C1 C2 C3 63.3(4)
O1 C2 C3 C4 -21.9(4)
O1 C2 C3 C6 100.3(4)
O2 C4 C5 O1 -137.1(4)
O2 C4 C5 O5 41.5(6)
O2 C4 C9 O3 19.7(5)
O2 C4 C9 O4 -162.7(4)
C1 C2 C3 C4 95.9(4)
C1 C2 C3 C6 -141.9(4)
C2 O1 C5 O5 -177.2(4)
C2 O1 C5 C4 1.4(5)
C2 C3 C4 O2 139.8(4)
C2 C3 C4 C5 22.0(4)
C2 C3 C4 C9 -94.3(4)
C2 C3 C6 C7 -52.7(6)
C2 C3 C6 C8 72.2(5)
C3 C4 C5 O1 -15.4(5)
C3 C4 C5 O5 163.2(5)
C3 C4 C9 O3 -108.2(4)
C3 C4 C9 O4 69.4(5)
C4 C3 C6 C7 63.9(5)
C4 C3 C6 C8 -171.3(4)
C5 O1 C2 C1 -112.6(4)
C5 O1 C2 C3 13.4(5)
C5 C4 C9 O3 139.0(4)
C5 C4 C9 O4 -43.4(5)
C6 C3 C4 O2 18.0(5)
C6 C3 C4 C5 -99.8(4)
C6 C3 C4 C9 143.9(4)
C9 C4 C5 O1 102.3(4)
C9 C4 C5 O5 -79.1(6)
N1 C16 C17 C18 177.6(4)
N1 C16 C21 C20 -174.6(4)
C10 C11 C12 C13 -55.6(6)
C11 C10 C15 N1 -174.1(4)
C11 C10 C15 C14 -54.9(5)
C11 C12 C13 C14 56.0(6)
C12 C13 C14 C15 -55.9(5)
C13 C14 C15 N1 177.1(4)
C13 C14 C15 C10 55.6(5)
C15 N1 C16 C17 -177.2(3)
C15 N1 C16 C21 -53.9(5)
C15 C10 C11 C12 54.7(5)
C16 N1 C15 C10 -59.8(5)
C16 N1 C15 C14 177.5(3)
C16 C17 C18 C19 -56.1(5)
C17 C16 C21 C20 -54.0(5)
C17 C18 C19 C20 57.7(5)
C18 C19 C20 C21 -58.7(5)
C19 C20 C21 C16 56.4(5)
C21 C16 C17 C18 54.6(5)
